data_4339698
loop_
_publ_author_name
'Du, Zi-Yi'
'Prosvirin, Andrey V.'
'Mao, Jiang-Gao'

_publ_section_title
;
 Novel manganese(II) sulfonate-phosphonates with dinuclear, tetranuclear,
 and hexanuclear clusters.
;
_journal_issue 23
_journal_name_full 'Inorganic chemistry'
_journal_page_first 9884
_journal_page_last 9894
_journal_paper_doi 10.1021/ic701213g
_journal_volume 46
_journal_year 2007
_chemical_formula_sum 'C120 H92 Mn6 N16 O30 P4 S4'
_chemical_formula_weight 2819.86
_chemical_name_systematic
; 
 ? 
;
_space_group_IT_number 2
_symmetry_cell_setting triclinic
_symmetry_space_group_name_Hall '-P 1'
_symmetry_space_group_name_H-M 'P -1'
_atom_sites_solution_hydrogens geom
_atom_sites_solution_primary direct
_atom_sites_solution_secondary difmap
_audit_creation_method SHELXL-97
_cell_angle_alpha 112.2720(10)
_cell_angle_beta 93.13
_cell_angle_gamma 114.9100(10)
_cell_formula_units_Z 1
_cell_length_a 14.63470(10)
_cell_length_b 15.1733(3)
_cell_length_c 16.2370(3)
_cell_measurement_temperature 293(2)
_cell_volume 2925.90(9)
_computing_cell_refinement 'Siemens Smart CCD'
_computing_data_collection 'Siemens Smart CCD'
_computing_data_reduction 'Siemens Smart CCD'
_computing_structure_refinement 'SHELXL-97 (Sheldrick, 1997)'
_computing_structure_solution 'SHELXS-97 (Sheldrick, 1990)'
_diffrn_ambient_temperature 293(2)
_diffrn_measured_fraction_theta_full 0.940
_diffrn_measured_fraction_theta_max 0.940
_diffrn_measurement_device_type 'Siemens Smart CCD'
_diffrn_measurement_method 'narrow frame method'
_diffrn_radiation_monochromator graphite
_diffrn_radiation_source 'fine-focus sealed tube'
_diffrn_radiation_type MoK\a
_diffrn_radiation_wavelength 0.71073
_diffrn_reflns_av_R_equivalents 0.0155
_diffrn_reflns_av_sigmaI/netI 0.0264
_diffrn_reflns_limit_h_max 17
_diffrn_reflns_limit_h_min -15
_diffrn_reflns_limit_k_max 11
_diffrn_reflns_limit_k_min -18
_diffrn_reflns_limit_l_max 19
_diffrn_reflns_limit_l_min -17
_diffrn_reflns_number 14409
_diffrn_reflns_theta_full 25.68
_diffrn_reflns_theta_max 25.68
_diffrn_reflns_theta_min 1.62
_exptl_absorpt_coefficient_mu 0.842
_exptl_absorpt_correction_T_max 1.000000
_exptl_absorpt_correction_T_min 0.744535
_exptl_absorpt_correction_type SADABS
_exptl_crystal_colour yellow
_exptl_crystal_density_diffrn 1.610
_exptl_crystal_density_method 'not measured'
_exptl_crystal_description block
_exptl_crystal_F_000 1454
_exptl_crystal_size_max 0.49
_exptl_crystal_size_mid 0.45
_exptl_crystal_size_min 0.40
_refine_diff_density_max 0.308
_refine_diff_density_min -0.408
_refine_diff_density_rms 0.054
_refine_ls_extinction_method none
_refine_ls_goodness_of_fit_ref 1.099
_refine_ls_hydrogen_treatment mixed
_refine_ls_matrix_type full
_refine_ls_number_parameters 863
_refine_ls_number_reflns 10452
_refine_ls_number_restraints 0
_refine_ls_restrained_S_all 1.099
_refine_ls_R_factor_all 0.0392
_refine_ls_R_factor_gt 0.0321
_refine_ls_shift/su_max 0.001
_refine_ls_shift/su_mean 0.000
_refine_ls_structure_factor_coef Fsqd
_refine_ls_weighting_details 'calc w=1/[\s^2^(Fo^2^)+(0.0356P)^2^+2.0167P] where P=(Fo^2^+2Fc^2^)/3'
_refine_ls_weighting_scheme calc
_refine_ls_wR_factor_gt 0.0793
_refine_ls_wR_factor_ref 0.0869
_reflns_number_gt 9233
_reflns_number_total 10452
_reflns_threshold_expression >2sigma(I)
_cod_data_source_file ic701213g-file004.cif
_cod_data_source_block 1
_cod_original_cell_volume 2925.92(8)
_cod_original_sg_symbol_H-M P-1
_cod_database_code 4339698

loop_
_symmetry_equiv_pos_as_xyz
'x, y, z'
'-x, -y, -z'

loop_
_atom_site_label
_atom_site_type_symbol
_atom_site_fract_x
_atom_site_fract_y
_atom_site_fract_z
_atom_site_U_iso_or_equiv
_atom_site_adp_type
_atom_site_occupancy
_atom_site_symmetry_multiplicity
_atom_site_calc_flag
_atom_site_refinement_flags
_atom_site_disorder_assembly
_atom_site_disorder_group
Mn1 Mn -0.46784(2) -0.59097(2) 0.33295(2) 0.02733(8) Uani 1 1 d . . .
Mn2 Mn -0.10604(2) -0.29831(3) 0.23528(2) 0.03092(9) Uani 1 1 d . . .
Mn3 Mn -0.44768(2) -0.33895(2) 0.45864(2) 0.02825(8) Uani 1 1 d . . .
P1 P -0.63603(4) -0.54410(4) 0.44351(3) 0.02468(11) Uani 1 1 d . . .
P2 P -0.34883(4) -0.38134(5) 0.28500(4) 0.03019(12) Uani 1 1 d . . .
S1 S -1.01953(4) -0.84509(5) 0.18967(4) 0.03695(13) Uani 1 1 d . . .
S2 S -0.51310(5) -0.23072(5) 0.08932(5) 0.04618(16) Uani 1 1 d . . .
N1 N -0.41933(14) -0.18257(14) 0.57198(12) 0.0314(4) Uani 1 1 d . . .
N2 N -0.56218(15) -0.29363(16) 0.40929(14) 0.0389(4) Uani 1 1 d . . .
N3 N -0.59982(15) -0.72381(15) 0.20922(13) 0.0366(4) Uani 1 1 d . . .
N4 N -0.43051(16) -0.72969(16) 0.27588(14) 0.0389(4) Uani 1 1 d . . .
N5 N 0.02764(15) -0.31020(15) 0.16984(13) 0.0348(4) Uani 1 1 d . . .
N6 N -0.14447(15) -0.47883(15) 0.16620(13) 0.0373(4) Uani 1 1 d . . .
N7 N -0.03393(16) -0.28898(16) 0.37230(14) 0.0388(4) Uani 1 1 d . . .
N8 N 0.00674(14) -0.11754(15) 0.33521(13) 0.0340(4) Uani 1 1 d . . .
C1 C -0.93103(16) -0.71034(17) 0.27432(14) 0.0302(4) Uani 1 1 d . . .
C2 C -0.83311(16) -0.68484(17) 0.31956(14) 0.0276(4) Uani 1 1 d . . .
H2A H -0.8133 -0.7385 0.3059 0.033 Uiso 1 1 calc R . .
C3 C -0.76451(15) -0.57860(16) 0.38550(14) 0.0260(4) Uani 1 1 d . . .
C4 C -0.79553(17) -0.49987(18) 0.40427(15) 0.0338(5) Uani 1 1 d . . .
H4A H -0.7507 -0.4291 0.4480 0.041 Uiso 1 1 calc R . .
C5 C -0.89291(19) -0.5254(2) 0.35849(17) 0.0406(5) Uani 1 1 d . . .
H5A H -0.9123 -0.4716 0.3711 0.049 Uiso 1 1 calc R . .
C6 C -0.96101(18) -0.6308(2) 0.29424(16) 0.0373(5) Uani 1 1 d . . .
H6A H -1.0266 -0.6481 0.2646 0.045 Uiso 1 1 calc R . .
C7 C -0.44609(17) -0.40912(18) 0.19111(15) 0.0317(5) Uani 1 1 d . A .
C8 C -0.44587(17) -0.32313(18) 0.17824(15) 0.0339(5) Uani 1 1 d . . .
H8A H -0.3961 -0.2523 0.2180 0.041 Uiso 1 1 calc R A .
C9 C -0.51909(18) -0.34205(19) 0.10665(16) 0.0350(5) Uani 1 1 d . A .
C10 C -0.59509(19) -0.4472(2) 0.04800(17) 0.0424(6) Uani 1 1 d . . .
H10A H -0.6447 -0.4598 0.0007 0.051 Uiso 1 1 calc R A .
C11 C -0.5966(2) -0.5331(2) 0.06024(18) 0.0485(6) Uani 1 1 d . A .
H11A H -0.6480 -0.6035 0.0215 0.058 Uiso 1 1 calc R . .
C12 C -0.52166(19) -0.51458(19) 0.13035(17) 0.0406(5) Uani 1 1 d . . .
H12A H -0.5219 -0.5730 0.1368 0.049 Uiso 1 1 calc R A .
C13 C -0.6282(2) -0.3456(3) 0.3272(2) 0.0547(7) Uani 1 1 d . . .
H13A H -0.6277 -0.4060 0.2828 0.066 Uiso 1 1 calc R . .
C14 C -0.6983(3) -0.3138(3) 0.3045(3) 0.0752(10) Uani 1 1 d . . .
H14A H -0.7434 -0.3523 0.2460 0.090 Uiso 1 1 calc R . .
C15 C -0.7003(3) -0.2258(3) 0.3686(3) 0.0736(10) Uani 1 1 d . . .
H15A H -0.7485 -0.2054 0.3544 0.088 Uiso 1 1 calc R . .
C16 C -0.6300(2) -0.1654(2) 0.4562(2) 0.0537(7) Uani 1 1 d . . .
C17 C -0.6225(3) -0.0695(3) 0.5274(3) 0.0676(9) Uani 1 1 d . . .
H17A H -0.6691 -0.0455 0.5176 0.081 Uiso 1 1 calc R . .
C18 C -0.5501(3) -0.0129(3) 0.6082(3) 0.0628(8) Uani 1 1 d . . .
H18A H -0.5473 0.0494 0.6528 0.075 Uiso 1 1 calc R . .
C19 C -0.4772(2) -0.0476(2) 0.6263(2) 0.0471(6) Uani 1 1 d . . .
C20 C -0.3976(2) 0.0094(2) 0.7080(2) 0.0540(7) Uani 1 1 d . . .
H20A H -0.3896 0.0737 0.7539 0.065 Uiso 1 1 calc R . .
C21 C -0.3321(2) -0.0300(2) 0.71959(18) 0.0483(6) Uani 1 1 d . . .
H21A H -0.2787 0.0077 0.7731 0.058 Uiso 1 1 calc R . .
C22 C -0.34594(18) -0.12723(19) 0.65062(16) 0.0371(5) Uani 1 1 d . . .
H22A H -0.3021 -0.1544 0.6600 0.045 Uiso 1 1 calc R . .
C23 C -0.48392(18) -0.14343(18) 0.55928(17) 0.0349(5) Uani 1 1 d . . .
C24 C -0.56131(18) -0.20348(19) 0.47242(18) 0.0384(5) Uani 1 1 d . . .
C25 C -0.68196(19) -0.7193(2) 0.17560(17) 0.0471(6) Uani 1 1 d . . .
H25A H -0.6882 -0.6573 0.2065 0.056 Uiso 1 1 calc R . .
C26 C -0.7591(2) -0.8034(3) 0.0960(2) 0.0665(9) Uani 1 1 d . . .
H26A H -0.8150 -0.7971 0.0742 0.080 Uiso 1 1 calc R . .
C27 C -0.7510(3) -0.8950(3) 0.0510(2) 0.0712(10) Uani 1 1 d . . .
H27A H -0.8022 -0.9521 -0.0017 0.085 Uiso 1 1 calc R . .
C28 C -0.6658(2) -0.9035(2) 0.08354(18) 0.0556(8) Uani 1 1 d . . .
C29 C -0.6510(3) -0.9974(2) 0.0413(2) 0.0761(11) Uani 1 1 d . . .
H29A H -0.7009 -1.0572 -0.0109 0.091 Uiso 1 1 calc R . .
C30 C -0.5683(4) -1.0013(2) 0.0745(2) 0.0753(11) Uani 1 1 d . . .
H30A H -0.5624 -1.0639 0.0460 0.090 Uiso 1 1 calc R . .
C31 C -0.4881(3) -0.9103(2) 0.1537(2) 0.0571(8) Uani 1 1 d . . .
C32 C -0.3987(3) -0.9087(3) 0.1913(3) 0.0687(10) Uani 1 1 d . . .
H32A H -0.3876 -0.9682 0.1638 0.082 Uiso 1 1 calc R . .
C33 C -0.3280(3) -0.8199(3) 0.2684(2) 0.0641(8) Uani 1 1 d . . .
H33A H -0.2678 -0.8175 0.2933 0.077 Uiso 1 1 calc R . .
C34 C -0.3474(2) -0.7326(2) 0.3092(2) 0.0520(7) Uani 1 1 d . . .
H34A H -0.2995 -0.6732 0.3627 0.062 Uiso 1 1 calc R . .
C35 C -0.5001(2) -0.81709(18) 0.19845(16) 0.0407(6) Uani 1 1 d . . .
C36 C -0.5903(2) -0.81388(18) 0.16326(15) 0.0405(6) Uani 1 1 d . . .
C37 C -0.2303(2) -0.5625(2) 0.16165(18) 0.0453(6) Uani 1 1 d . . .
H37A H -0.2864 -0.5518 0.1770 0.054 Uiso 1 1 calc R . .
C38 C -0.2400(2) -0.6663(2) 0.13473(18) 0.0474(6) Uani 1 1 d . . .
H38A H -0.3011 -0.7226 0.1329 0.057 Uiso 1 1 calc R . .
C39 C -0.1592(2) -0.6837(2) 0.11140(17) 0.0449(6) Uani 1 1 d . . .
H39A H -0.1638 -0.7515 0.0952 0.054 Uiso 1 1 calc R . .
C40 C -0.06809(19) -0.59813(19) 0.11193(15) 0.0373(5) Uani 1 1 d . . .
C41 C 0.0166(2) -0.6126(2) 0.08059(18) 0.0442(6) Uani 1 1 d . . .
H41A H 0.0157 -0.6786 0.0649 0.053 Uiso 1 1 calc R . .
C42 C 0.0973(2) -0.5318(2) 0.07363(17) 0.0432(6) Uani 1 1 d . . .
H42A H 0.1499 -0.5439 0.0506 0.052 Uiso 1 1 calc R . .
C43 C 0.10348(18) -0.42744(19) 0.10111(15) 0.0355(5) Uani 1 1 d . . .
C44 C 0.18445(18) -0.3409(2) 0.09311(16) 0.0399(5) Uani 1 1 d . . .
H44A H 0.2375 -0.3499 0.0684 0.048 Uiso 1 1 calc R . .
C45 C 0.18501(19) -0.2440(2) 0.12158(17) 0.0424(6) Uani 1 1 d . . .
H45A H 0.2373 -0.1870 0.1151 0.051 Uiso 1 1 calc R . .
C46 C 0.10599(19) -0.23103(19) 0.16073(17) 0.0408(5) Uani 1 1 d . . .
H46A H 0.1083 -0.1638 0.1814 0.049 Uiso 1 1 calc R . .
C47 C 0.02483(17) -0.40812(17) 0.13831(14) 0.0315(5) Uani 1 1 d . . .
C48 C -0.06480(18) -0.49708(18) 0.13989(14) 0.0329(5) Uani 1 1 d . . .
C49 C -0.0604(2) -0.3713(2) 0.3930(2) 0.0532(7) Uani 1 1 d . . .
H49A H -0.1086 -0.4403 0.3485 0.064 Uiso 1 1 calc R . .
C50 C -0.0194(3) -0.3598(3) 0.4789(2) 0.0596(8) Uani 1 1 d . . .
H50A H -0.0409 -0.4199 0.4908 0.071 Uiso 1 1 calc R . .
C51 C 0.0522(2) -0.2597(3) 0.5444(2) 0.0554(7) Uani 1 1 d . . .
H51A H 0.0813 -0.2509 0.6012 0.066 Uiso 1 1 calc R . .
C52 C 0.0819(2) -0.1697(2) 0.52580(17) 0.0439(6) Uani 1 1 d . . .
C53 C 0.1531(2) -0.0605(3) 0.59303(18) 0.0548(7) Uani 1 1 d . . .
H53A H 0.1847 -0.0482 0.6504 0.066 Uiso 1 1 calc R . .
C54 C 0.1745(2) 0.0241(2) 0.57418(18) 0.0526(7) Uani 1 1 d . . .
H54A H 0.2213 0.0938 0.6185 0.063 Uiso 1 1 calc R . .
C55 C 0.12662(18) 0.0089(2) 0.48731(17) 0.0416(6) Uani 1 1 d . . .
C56 C 0.1421(2) 0.0959(2) 0.46730(19) 0.0496(7) Uani 1 1 d . . .
H56A H 0.1873 0.1669 0.5103 0.060 Uiso 1 1 calc R . .
C57 C 0.0901(2) 0.0748(2) 0.3838(2) 0.0479(6) Uani 1 1 d . . .
H57A H 0.0988 0.1314 0.3699 0.058 Uiso 1 1 calc R . .
C58 C 0.02366(19) -0.03291(19) 0.31966(18) 0.0412(5) Uani 1 1 d . . .
H58A H -0.0105 -0.0458 0.2630 0.049 Uiso 1 1 calc R . .
C59 C 0.05746(17) -0.09730(18) 0.41881(15) 0.0335(5) Uani 1 1 d . . .
C60 C 0.03546(17) -0.1881(2) 0.43832(15) 0.0352(5) Uani 1 1 d . . .
O1 O -0.64377(11) -0.64329(12) 0.45046(11) 0.0339(3) Uani 1 1 d . . .
O1W O -0.14145(16) -0.25300(16) 0.12907(13) 0.0481(4) Uani 1 1 d . . .
O2 O -0.56101(11) -0.51162(12) 0.38368(10) 0.0299(3) Uani 1 1 d . . .
O2W O -0.2205(2) -0.1142(2) 0.1702(2) 0.0714(7) Uani 1 1 d . . .
O3 O -0.60223(12) -0.44421(12) 0.53450(10) 0.0342(3) Uani 1 1 d . . .
O3W O 0.0117(2) -0.1122(2) 0.0749(2) 0.0761(8) Uani 1 1 d . . .
O4 O -1.03351(18) -0.83847(16) 0.10450(12) 0.0639(6) Uani 1 1 d . . .
O5 O -0.97041(19) -0.91008(15) 0.18922(16) 0.0733(7) Uani 1 1 d . . .
O6 O -1.11356(17) -0.87642(19) 0.21990(17) 0.0878(9) Uani 1 1 d . . .
O7 O -0.35775(12) -0.30382(13) 0.37333(11) 0.0381(4) Uani 1 1 d . . .
O8 O -0.24440(13) -0.32915(15) 0.26581(13) 0.0441(4) Uani 1 1 d . . .
O9 O -0.37434(12) -0.48971(13) 0.28529(11) 0.0381(4) Uani 1 1 d . . .
O10 O -0.6011(4) -0.2782(4) 0.0140(4) 0.072(2) Uani 0.565(9) 1 d P A 1
O11 O -0.4173(4) -0.1827(6) 0.0725(6) 0.084(2) Uani 0.565(9) 1 d P A 1
O12 O -0.5305(9) -0.1693(6) 0.1746(4) 0.120(3) Uani 0.565(9) 1 d P A 1
O10' O -0.5188(8) -0.2590(6) -0.0111(4) 0.094(3) Uani 0.435(9) 1 d P A 2
O11' O -0.4109(5) -0.1367(5) 0.1431(8) 0.077(3) Uani 0.435(9) 1 d P A 2
O12' O -0.5914(5) -0.2081(5) 0.1137(7) 0.079(3) Uani 0.435(9) 1 d P A 2
H1WA H -0.175(3) -0.215(3) 0.145(2) 0.062(10) Uiso 1 1 d . . .
H1WB H -0.091(3) -0.217(3) 0.106(3) 0.104(14) Uiso 1 1 d . . .
H2WA H -0.279(3) -0.131(3) 0.149(3) 0.071(12) Uiso 1 1 d . . .
H2WB H -0.185(3) -0.052(3) 0.182(3) 0.083(13) Uiso 1 1 d . . .
H3WA H 0.021(3) -0.120(3) 0.023(3) 0.088(13) Uiso 1 1 d . . .
H3WB H 0.019(3) -0.055(3) 0.101(3) 0.067(11) Uiso 1 1 d . . .

loop_
_atom_site_aniso_label
_atom_site_aniso_U_11
_atom_site_aniso_U_22
_atom_site_aniso_U_33
_atom_site_aniso_U_23
_atom_site_aniso_U_13
_atom_site_aniso_U_12
Mn1 0.02932(17) 0.02365(16) 0.02336(15) 0.00761(13) 0.00509(12) 0.01058(13)
Mn2 0.02957(17) 0.02798(17) 0.03017(17) 0.01148(14) 0.00963(13) 0.01054(14)
Mn3 0.03035(17) 0.02542(16) 0.02604(16) 0.00907(13) 0.00417(13) 0.01326(13)
P1 0.0232(2) 0.0236(2) 0.0231(2) 0.0079(2) 0.0025(2) 0.0102(2)
P2 0.0283(3) 0.0313(3) 0.0309(3) 0.0160(2) 0.0106(2) 0.0119(2)
S1 0.0338(3) 0.0312(3) 0.0301(3) 0.0103(2) 0.0004(2) 0.0062(2)
S2 0.0436(3) 0.0455(4) 0.0574(4) 0.0237(3) 0.0096(3) 0.0276(3)
N1 0.0341(10) 0.0270(9) 0.0316(9) 0.0118(8) 0.0090(8) 0.0144(8)
N2 0.0370(10) 0.0401(11) 0.0385(11) 0.0196(9) 0.0043(9) 0.0163(9)
N3 0.0330(10) 0.0352(10) 0.0293(9) 0.0123(8) 0.0071(8) 0.0078(8)
N4 0.0487(12) 0.0329(10) 0.0354(10) 0.0137(9) 0.0146(9) 0.0205(9)
N5 0.0347(10) 0.0288(9) 0.0335(10) 0.0095(8) 0.0089(8) 0.0127(8)
N6 0.0391(11) 0.0308(10) 0.0350(10) 0.0116(8) 0.0132(8) 0.0132(9)
N7 0.0438(11) 0.0395(11) 0.0358(10) 0.0176(9) 0.0120(9) 0.0211(9)
N8 0.0325(10) 0.0327(10) 0.0336(10) 0.0124(8) 0.0097(8) 0.0148(8)
C1 0.0281(10) 0.0318(11) 0.0265(10) 0.0135(9) 0.0059(8) 0.0106(9)
C2 0.0273(10) 0.0272(10) 0.0280(10) 0.0129(9) 0.0063(8) 0.0121(9)
C3 0.0246(10) 0.0289(10) 0.0243(10) 0.0122(8) 0.0059(8) 0.0122(8)
C4 0.0318(11) 0.0287(11) 0.0330(11) 0.0082(9) 0.0041(9) 0.0131(9)
C5 0.0395(13) 0.0381(13) 0.0461(14) 0.0142(11) 0.0057(11) 0.0249(11)
C6 0.0287(11) 0.0447(13) 0.0378(12) 0.0171(11) 0.0008(9) 0.0188(10)
C7 0.0309(11) 0.0334(11) 0.0294(11) 0.0136(9) 0.0127(9) 0.0140(9)
C8 0.0337(11) 0.0306(11) 0.0320(11) 0.0100(9) 0.0078(9) 0.0142(9)
C9 0.0354(12) 0.0400(12) 0.0356(12) 0.0167(10) 0.0131(10) 0.0228(10)
C10 0.0338(12) 0.0464(14) 0.0366(13) 0.0141(11) 0.0023(10) 0.0151(11)
C11 0.0455(14) 0.0343(13) 0.0394(14) 0.0084(11) -0.0009(11) 0.0053(11)
C12 0.0446(13) 0.0309(12) 0.0381(13) 0.0145(10) 0.0076(11) 0.0124(10)
C13 0.0498(16) 0.0603(17) 0.0467(15) 0.0261(14) -0.0022(12) 0.0198(14)
C14 0.064(2) 0.083(2) 0.074(2) 0.045(2) -0.0111(17) 0.0265(19)
C15 0.0528(18) 0.088(3) 0.104(3) 0.063(2) 0.0061(18) 0.0379(18)
C16 0.0454(15) 0.0610(17) 0.082(2) 0.0476(17) 0.0226(15) 0.0332(14)
C17 0.065(2) 0.076(2) 0.112(3) 0.062(2) 0.046(2) 0.0558(19)
C18 0.077(2) 0.0557(18) 0.083(2) 0.0355(17) 0.042(2) 0.0481(17)
C19 0.0552(16) 0.0369(13) 0.0612(17) 0.0237(13) 0.0304(14) 0.0287(12)
C20 0.0729(19) 0.0318(13) 0.0484(16) 0.0099(12) 0.0274(14) 0.0231(13)
C21 0.0556(16) 0.0331(13) 0.0380(13) 0.0094(11) 0.0115(12) 0.0114(12)
C22 0.0368(12) 0.0337(12) 0.0349(12) 0.0137(10) 0.0091(10) 0.0132(10)
C23 0.0356(12) 0.0328(11) 0.0435(13) 0.0207(10) 0.0195(10) 0.0181(10)
C24 0.0346(12) 0.0406(13) 0.0521(14) 0.0293(12) 0.0148(11) 0.0200(10)
C25 0.0366(13) 0.0562(16) 0.0362(13) 0.0187(12) 0.0093(11) 0.0135(12)
C26 0.0386(15) 0.085(2) 0.0461(16) 0.0270(17) 0.0010(13) 0.0078(15)
C27 0.0575(19) 0.063(2) 0.0334(14) 0.0096(14) -0.0011(13) -0.0092(16)
C28 0.0563(17) 0.0382(14) 0.0312(13) 0.0063(11) 0.0099(12) -0.0039(12)
C29 0.099(3) 0.0318(15) 0.0436(17) -0.0006(13) 0.0228(18) 0.0004(17)
C30 0.113(3) 0.0311(15) 0.057(2) 0.0081(14) 0.042(2) 0.0205(18)
C31 0.088(2) 0.0337(14) 0.0522(16) 0.0196(13) 0.0414(16) 0.0283(15)
C32 0.105(3) 0.0573(19) 0.081(2) 0.0413(19) 0.058(2) 0.057(2)
C33 0.081(2) 0.072(2) 0.075(2) 0.0433(19) 0.0401(19) 0.0555(19)
C34 0.0611(17) 0.0569(17) 0.0519(16) 0.0264(14) 0.0188(14) 0.0376(15)
C35 0.0547(15) 0.0282(11) 0.0337(12) 0.0134(10) 0.0213(11) 0.0143(11)
C36 0.0486(14) 0.0272(11) 0.0263(11) 0.0088(9) 0.0130(10) 0.0042(10)
C37 0.0441(14) 0.0381(13) 0.0439(14) 0.0152(11) 0.0182(11) 0.0133(11)
C38 0.0532(16) 0.0323(12) 0.0428(14) 0.0164(11) 0.0158(12) 0.0086(11)
C39 0.0601(16) 0.0318(12) 0.0391(13) 0.0172(11) 0.0092(12) 0.0180(12)
C40 0.0488(14) 0.0338(12) 0.0283(11) 0.0137(10) 0.0046(10) 0.0196(11)
C41 0.0553(16) 0.0396(13) 0.0433(14) 0.0162(11) 0.0095(12) 0.0298(12)
C42 0.0458(14) 0.0490(14) 0.0418(13) 0.0168(12) 0.0109(11) 0.0317(12)
C43 0.0341(12) 0.0406(13) 0.0260(10) 0.0109(10) 0.0025(9) 0.0169(10)
C44 0.0339(12) 0.0467(14) 0.0299(11) 0.0109(10) 0.0070(9) 0.0170(11)
C45 0.0343(12) 0.0403(13) 0.0384(13) 0.0144(11) 0.0108(10) 0.0085(10)
C46 0.0411(13) 0.0302(12) 0.0407(13) 0.0114(10) 0.0108(11) 0.0121(10)
C47 0.0334(11) 0.0313(11) 0.0222(10) 0.0082(9) 0.0019(8) 0.0128(9)
C48 0.0377(12) 0.0324(11) 0.0236(10) 0.0105(9) 0.0061(9) 0.0145(10)
C49 0.0678(18) 0.0449(15) 0.0485(15) 0.0237(13) 0.0172(14) 0.0254(14)
C50 0.082(2) 0.0666(19) 0.0549(17) 0.0409(16) 0.0275(16) 0.0427(18)
C51 0.0643(18) 0.083(2) 0.0411(15) 0.0360(16) 0.0207(14) 0.0463(17)
C52 0.0447(14) 0.0631(17) 0.0333(12) 0.0209(12) 0.0167(11) 0.0333(13)
C53 0.0476(15) 0.076(2) 0.0303(13) 0.0121(13) 0.0049(11) 0.0316(15)
C54 0.0392(14) 0.0570(17) 0.0374(14) 0.0043(13) 0.0041(11) 0.0180(13)
C55 0.0297(11) 0.0424(13) 0.0386(13) 0.0060(11) 0.0101(10) 0.0156(10)
C56 0.0361(13) 0.0348(13) 0.0520(16) 0.0045(12) 0.0109(12) 0.0080(11)
C57 0.0427(14) 0.0328(13) 0.0617(17) 0.0190(12) 0.0175(13) 0.0137(11)
C58 0.0420(13) 0.0363(13) 0.0431(13) 0.0170(11) 0.0113(11) 0.0174(11)
C59 0.0275(11) 0.0363(12) 0.0309(11) 0.0083(9) 0.0101(9) 0.0159(9)
C60 0.0316(11) 0.0445(13) 0.0317(11) 0.0144(10) 0.0120(9) 0.0220(10)
O1 0.0315(8) 0.0278(8) 0.0375(8) 0.0136(7) -0.0005(7) 0.0118(6)
O1W 0.0512(11) 0.0539(11) 0.0463(10) 0.0291(9) 0.0150(9) 0.0248(10)
O2 0.0258(7) 0.0319(8) 0.0284(7) 0.0120(6) 0.0060(6) 0.0120(6)
O2W 0.0472(13) 0.0543(14) 0.104(2) 0.0366(14) 0.0036(13) 0.0176(12)
O3 0.0382(8) 0.0335(8) 0.0242(7) 0.0052(6) 0.0000(6) 0.0192(7)
O3W 0.128(2) 0.0572(15) 0.0678(16) 0.0383(13) 0.0578(16) 0.0523(15)
O4 0.0928(16) 0.0462(11) 0.0294(9) 0.0110(8) -0.0047(10) 0.0212(11)
O5 0.0849(16) 0.0340(10) 0.0713(14) 0.0052(10) -0.0232(12) 0.0244(11)
O6 0.0498(13) 0.0665(15) 0.0709(15) 0.0013(12) 0.0241(11) -0.0121(11)
O7 0.0386(9) 0.0351(8) 0.0307(8) 0.0117(7) 0.0092(7) 0.0119(7)
O8 0.0333(9) 0.0535(10) 0.0563(11) 0.0347(9) 0.0207(8) 0.0195(8)
O9 0.0401(9) 0.0380(9) 0.0430(9) 0.0240(8) 0.0169(7) 0.0184(7)
O10 0.056(3) 0.077(3) 0.085(4) 0.049(3) -0.008(2) 0.025(2)
O11 0.042(2) 0.106(5) 0.151(7) 0.103(5) 0.038(4) 0.033(3)
O12 0.255(10) 0.117(5) 0.071(4) 0.043(4) 0.067(5) 0.154(6)
O10' 0.157(10) 0.086(5) 0.075(4) 0.054(4) 0.040(4) 0.073(5)
O11' 0.045(3) 0.045(3) 0.144(7) 0.051(4) 0.003(4) 0.019(2)
O12' 0.056(4) 0.067(4) 0.147(9) 0.059(5) 0.051(4) 0.045(3)

loop_
_atom_type_symbol
_atom_type_description
_atom_type_scat_dispersion_real
_atom_type_scat_dispersion_imag
_atom_type_scat_source
C C 0.0033 0.0016 'International Tables Vol C Tables 4.2.6.8 and 6.1.1.4'
H H 0.0000 0.0000 'International Tables Vol C Tables 4.2.6.8 and 6.1.1.4'
N N 0.0061 0.0033 'International Tables Vol C Tables 4.2.6.8 and 6.1.1.4'
O O 0.0106 0.0060 'International Tables Vol C Tables 4.2.6.8 and 6.1.1.4'
P P 0.1023 0.0942 'International Tables Vol C Tables 4.2.6.8 and 6.1.1.4'
S S 0.1246 0.1234 'International Tables Vol C Tables 4.2.6.8 and 6.1.1.4'
Mn Mn 0.3368 0.7283 'International Tables Vol C Tables 4.2.6.8 and 6.1.1.4'

loop_
_geom_angle_atom_site_label_1
_geom_angle_atom_site_label_2
_geom_angle_atom_site_label_3
_geom_angle
_geom_angle_site_symmetry_1
_geom_angle_site_symmetry_3
O9 Mn1 O3 112.61(7) . 2_446
O9 Mn1 O2 99.30(6) . .
O3 Mn1 O2 92.90(6) 2_446 .
O9 Mn1 N3 104.36(7) . .
O3 Mn1 N3 141.42(7) 2_446 .
O2 Mn1 N3 91.67(6) . .
O9 Mn1 N4 101.28(7) . .
O3 Mn1 N4 88.54(7) 2_446 .
O2 Mn1 N4 157.03(7) . .
N3 Mn1 N4 73.44(8) . .
O8 Mn2 O1W 93.30(8) . .
O8 Mn2 N5 164.63(7) . .
O1W Mn2 N5 85.47(8) . .
O8 Mn2 N6 94.61(7) . .
O1W Mn2 N6 109.21(7) . .
N5 Mn2 N6 71.48(7) . .
O8 Mn2 N8 105.49(7) . .
O1W Mn2 N8 90.85(7) . .
N5 Mn2 N8 89.86(6) . .
N6 Mn2 N8 150.80(7) . .
O8 Mn2 N7 92.27(7) . .
O1W Mn2 N7 162.28(7) . .
N5 Mn2 N7 93.48(7) . .
N6 Mn2 N7 87.07(7) . .
N8 Mn2 N7 71.44(7) . .
O7 Mn3 O1 103.88(7) . 2_446
O7 Mn3 O2 106.18(6) . .
O1 Mn3 O2 95.70(6) 2_446 .
O7 Mn3 N1 107.72(7) . .
O1 Mn3 N1 89.58(6) 2_446 .
O2 Mn3 N1 143.28(6) . .
O7 Mn3 N2 93.49(7) . .
O1 Mn3 N2 158.83(7) 2_446 .
O2 Mn3 N2 90.90(6) . .
N1 Mn3 N2 73.43(7) . .
O1 P1 O3 115.83(9) . .
O1 P1 O2 111.09(9) . .
O3 P1 O2 107.95(9) . .
O1 P1 C3 107.65(9) . .
O3 P1 C3 106.70(9) . .
O2 P1 C3 107.21(9) . .
O8 P2 O7 111.43(10) . .
O8 P2 O9 112.80(10) . .
O7 P2 O9 111.74(9) . .
O8 P2 C7 106.47(10) . .
O7 P2 C7 106.89(10) . .
O9 P2 C7 107.08(10) . .
O4 S1 O6 112.69(16) . .
O4 S1 O5 113.17(15) . .
O6 S1 O5 112.41(17) . .
O4 S1 C1 106.01(11) . .
O6 S1 C1 105.83(12) . .
O5 S1 C1 106.00(11) . .
O12' S2 O11 139.7(4) . .
O12' S2 O10 65.8(4) . .
O11 S2 O10 115.1(3) . .
O12' S2 O12 44.3(4) . .
O11 S2 O12 117.5(5) . .
O10 S2 O12 110.2(4) . .
O12' S2 O11' 110.8(4) . .
O11 S2 O11' 43.9(3) . .
O10 S2 O11' 145.6(3) . .
O12 S2 O11' 74.6(5) . .
O12' S2 O10' 110.4(5) . .
O11 S2 O10' 66.7(4) . .
O10 S2 O10' 50.0(3) . .
O12 S2 O10' 148.3(3) . .
O11' S2 O10' 107.9(5) . .
O12' S2 C9 112.6(3) . .
O11 S2 C9 106.1(2) . .
O10 S2 C9 104.71(19) . .
O12 S2 C9 101.4(2) . .
O11' S2 C9 107.6(2) . .
O10' S2 C9 107.4(2) . .
C22 N1 C23 118.5(2) . .
C22 N1 Mn3 124.95(16) . .
C23 N1 Mn3 116.57(15) . .
C13 N2 C24 118.0(2) . .
C13 N2 Mn3 127.01(19) . .
C24 N2 Mn3 114.97(15) . .
C25 N3 C36 118.3(2) . .
C25 N3 Mn1 126.01(17) . .
C36 N3 Mn1 115.56(16) . .
C34 N4 C35 117.7(2) . .
C34 N4 Mn1 126.86(18) . .
C35 N4 Mn1 115.44(17) . .
C46 N5 C47 117.6(2) . .
C46 N5 Mn2 126.55(16) . .
C47 N5 Mn2 115.87(14) . .
C37 N6 C48 117.7(2) . .
C37 N6 Mn2 126.16(17) . .
C48 N6 Mn2 115.47(14) . .
C49 N7 C60 118.0(2) . .
C49 N7 Mn2 125.71(18) . .
C60 N7 Mn2 116.07(15) . .
C58 N8 C59 117.5(2) . .
C58 N8 Mn2 126.11(16) . .
C59 N8 Mn2 116.36(15) . .
C6 C1 C2 120.2(2) . .
C6 C1 S1 118.85(16) . .
C2 C1 S1 120.95(17) . .
C1 C2 C3 120.18(19) . .
C4 C3 C2 118.88(19) . .
C4 C3 P1 120.60(16) . .
C2 C3 P1 120.51(15) . .
C3 C4 C5 120.8(2) . .
C6 C5 C4 120.1(2) . .
C5 C6 C1 119.8(2) . .
C8 C7 C12 118.4(2) . .
C8 C7 P2 119.57(16) . .
C12 C7 P2 122.06(18) . .
C9 C8 C7 120.8(2) . .
C10 C9 C8 120.1(2) . .
C10 C9 S2 120.28(18) . .
C8 C9 S2 119.58(18) . .
C11 C10 C9 119.7(2) . .
C10 C11 C12 120.3(2) . .
C11 C12 C7 120.7(2) . .
N2 C13 C14 122.8(3) . .
C15 C14 C13 119.4(3) . .
C14 C15 C16 120.4(3) . .
C15 C16 C24 116.0(3) . .
C15 C16 C17 125.1(3) . .
C24 C16 C17 118.9(3) . .
C18 C17 C16 121.9(3) . .
C17 C18 C19 120.7(3) . .
C23 C19 C20 117.1(2) . .
C23 C19 C18 119.2(3) . .
C20 C19 C18 123.7(3) . .
C21 C20 C19 119.8(2) . .
C20 C21 C22 119.4(3) . .
N1 C22 C21 122.5(2) . .
N1 C23 C19 122.7(2) . .
N1 C23 C24 117.5(2) . .
C19 C23 C24 119.9(2) . .
N2 C24 C16 123.3(2) . .
N2 C24 C23 117.3(2) . .
C16 C24 C23 119.3(2) . .
N3 C25 C26 122.9(3) . .
C27 C26 C25 118.9(3) . .
C26 C27 C28 120.3(3) . .
C27 C28 C36 117.2(3) . .
C27 C28 C29 124.4(3) . .
C36 C28 C29 118.4(3) . .
C30 C29 C28 122.1(3) . .
C29 C30 C31 121.1(3) . .
C32 C31 C35 117.4(3) . .
C32 C31 C30 123.8(3) . .
C35 C31 C30 118.8(3) . .
C33 C32 C31 119.8(3) . .
C32 C33 C34 119.0(3) . .
N4 C34 C33 123.5(3) . .
N4 C35 C31 122.6(3) . .
N4 C35 C36 117.4(2) . .
C31 C35 C36 120.0(2) . .
N3 C36 C28 122.3(3) . .
N3 C36 C35 118.1(2) . .
C28 C36 C35 119.6(2) . .
N6 C37 C38 122.9(2) . .
C39 C38 C37 119.4(2) . .
C38 C39 C40 119.5(2) . .
C48 C40 C39 117.4(2) . .
C48 C40 C41 119.8(2) . .
C39 C40 C41 122.8(2) . .
C42 C41 C40 120.9(2) . .
C41 C42 C43 121.1(2) . .
C44 C43 C47 116.9(2) . .
C44 C43 C42 123.6(2) . .
C47 C43 C42 119.5(2) . .
C45 C44 C43 119.9(2) . .
C44 C45 C46 119.3(2) . .
N5 C46 C45 123.2(2) . .
N5 C47 C43 123.0(2) . .
N5 C47 C48 118.0(2) . .
C43 C47 C48 118.9(2) . .
N6 C48 C40 123.0(2) . .
N6 C48 C47 117.4(2) . .
C40 C48 C47 119.5(2) . .
N7 C49 C50 123.3(3) . .
C51 C50 C49 119.1(3) . .
C50 C51 C52 119.6(3) . .
C51 C52 C60 117.7(3) . .
C51 C52 C53 122.9(2) . .
C60 C52 C53 119.3(3) . .
C54 C53 C52 121.0(2) . .
C53 C54 C55 121.2(3) . .
C56 C55 C59 117.7(2) . .
C56 C55 C54 122.8(2) . .
C59 C55 C54 119.5(2) . .
C57 C56 C55 119.2(2) . .
C56 C57 C58 119.4(2) . .
N8 C58 C57 123.6(2) . .
N8 C59 C55 122.6(2) . .
N8 C59 C60 118.0(2) . .
C55 C59 C60 119.4(2) . .
N7 C60 C52 122.3(2) . .
N7 C60 C59 118.1(2) . .
C52 C60 C59 119.5(2) . .
P1 O1 Mn3 131.63(9) . 2_446
P1 O2 Mn1 122.33(8) . .
P1 O2 Mn3 109.32(8) . .
Mn1 O2 Mn3 104.59(6) . .
P1 O3 Mn1 130.07(9) . 2_446
P2 O7 Mn3 128.86(10) . .
P2 O8 Mn2 164.10(12) . .
P2 O9 Mn1 139.72(10) . .

loop_
_geom_bond_atom_site_label_1
_geom_bond_atom_site_label_2
_geom_bond_distance
_geom_bond_site_symmetry_2
Mn1 O9 2.0194(15) .
Mn1 O3 2.0966(15) 2_446
Mn1 O2 2.1774(15) .
Mn1 N3 2.2487(19) .
Mn1 N4 2.266(2) .
Mn2 O8 2.0129(16) .
Mn2 O1W 2.1946(19) .
Mn2 N5 2.3168(19) .
Mn2 N6 2.3198(19) .
Mn2 N8 2.3240(19) .
Mn2 N7 2.337(2) .
Mn3 O7 2.0255(16) .
Mn3 O1 2.1052(15) 2_446
Mn3 O2 2.1905(15) .
Mn3 N1 2.2286(18) .
Mn3 N2 2.273(2) .
P1 O1 1.5092(15) .
P1 O3 1.5218(15) .
P1 O2 1.5543(15) .
P1 C3 1.817(2) .
P2 O8 1.5099(16) .
P2 O7 1.5259(17) .
P2 O9 1.5271(16) .
P2 C7 1.816(2) .
S1 O4 1.4339(19) .
S1 O6 1.435(2) .
S1 O5 1.443(2) .
S1 C1 1.787(2) .
S2 O12' 1.366(5) .
S2 O11 1.380(4) .
S2 O10 1.433(4) .
S2 O12 1.453(5) .
S2 O11' 1.467(6) .
S2 O10' 1.508(6) .
S2 C9 1.783(2) .
N1 C22 1.329(3) .
N1 C23 1.354(3) .
N2 C13 1.324(3) .
N2 C24 1.358(3) .
N3 C25 1.332(3) .
N3 C36 1.358(3) .
N4 C34 1.329(3) .
N4 C35 1.355(3) .
N5 C46 1.331(3) .
N5 C47 1.357(3) .
N6 C37 1.331(3) .
N6 C48 1.362(3) .
N7 C49 1.323(3) .
N7 C60 1.361(3) .
N8 C58 1.326(3) .
N8 C59 1.367(3) .
C1 C6 1.386(3) .
C1 C2 1.395(3) .
C2 C3 1.401(3) .
C3 C4 1.386(3) .
C4 C5 1.391(3) .
C5 C6 1.385(3) .
C7 C8 1.396(3) .
C7 C12 1.397(3) .
C8 C9 1.391(3) .
C9 C10 1.389(3) .
C10 C11 1.382(4) .
C11 C12 1.393(4) .
C13 C14 1.390(4) .
C14 C15 1.360(5) .
C15 C16 1.407(5) .
C16 C24 1.410(3) .
C16 C17 1.431(5) .
C17 C18 1.345(5) .
C18 C19 1.434(4) .
C19 C23 1.406(3) .
C19 C20 1.407(4) .
C20 C21 1.363(4) .
C21 C22 1.394(3) .
C23 C24 1.444(3) .
C25 C26 1.396(4) .
C26 C27 1.362(5) .
C27 C28 1.403(5) .
C28 C36 1.411(3) .
C28 C29 1.443(5) .
C29 C30 1.331(6) .
C30 C31 1.437(5) .
C31 C32 1.400(5) .
C31 C35 1.415(4) .
C32 C33 1.363(5) .
C33 C34 1.395(4) .
C35 C36 1.436(4) .
C37 C38 1.406(4) .
C38 C39 1.359(4) .
C39 C40 1.413(3) .
C40 C48 1.402(3) .
C40 C41 1.434(4) .
C41 C42 1.345(4) .
C42 C43 1.434(3) .
C43 C44 1.408(3) .
C43 C47 1.415(3) .
C44 C45 1.359(4) .
C45 C46 1.399(4) .
C47 C48 1.443(3) .
C49 C50 1.403(4) .
C50 C51 1.360(4) .
C51 C52 1.405(4) .
C52 C60 1.411(3) .
C52 C53 1.440(4) .
C53 C54 1.345(4) .
C54 C55 1.429(4) .
C55 C56 1.407(4) .
C55 C59 1.415(3) .
C56 C57 1.368(4) .
C57 C58 1.401(3) .
C59 C60 1.438(3) .
O1 Mn3 2.1052(15) 2_446
O3 Mn1 2.0966(15) 2_446
